data_1563343
loop_
_publ_author_name
'Blanchard, Peter E.R.'
'Stoyko, Stanislav S.'
'Cavell, Ronald G.'
'Mar, Arthur'

_publ_section_title
;
 Crystal and electronic structures of CaAl2Si2-type rare-earth copper zinc
 phosphides RECuZnP2 (RE=Pr, Nd, Gd--Tm, Lu)
;
_journal_issue 1
_journal_name_full 'Journal of Solid State Chemistry'
_journal_page_first 97
_journal_page_last 103
_journal_paper_doi 10.1016/j.jssc.2010.11.001
_journal_volume 184
_journal_year 2011
_chemical_formula_structural 'Er Cu Zn P2'
_chemical_formula_sum 'Cu Er P2 Zn'
_chemical_formula_weight 358.11
_chemical_name_common 'erbium copper zinc phosphide (1/1/1/2)'
_chemical_name_systematic 'erbium copper zinc phosphide (1/1/1/2)'
_space_group_IT_number 164
_space_group_name_Hall '-P 3 2"'
_space_group_name_H-M_alt 'P -3 m 1'
_symmetry_cell_setting trigonal
_symmetry_space_group_name_Hall '-P 3 2"'
_symmetry_space_group_name_H-M 'P -3 m 1'
_atom_sites_solution_hydrogens .
_atom_sites_solution_primary direct
_atom_sites_solution_secondary difmap
_audit_creation_method SHELXL-97
_cell_angle_alpha 90.00
_cell_angle_beta 90.00
_cell_angle_gamma 120.00
_cell_formula_units_Z 1
_cell_length_a 3.9469(3)
_cell_length_b 3.9469(3)
_cell_length_c 6.4636(4)
_cell_measurement_reflns_used 1732
_cell_measurement_temperature 295(2)
_cell_measurement_theta_max 33.03
_cell_measurement_theta_min 3.17
_cell_volume 87.200(11)
_computing_cell_refinement 'Bruker SAINT 7.68A (Bruker, 2009)'
_computing_data_collection 'Bruker SMART 5.054 (Bruker, 1999)'
_computing_data_reduction 'Bruker SAINT 7.68A'
_computing_molecular_graphics 'ATOMS 5.1 (Dowty, 1999)'
_computing_publication_material 'Bruker SHELXTL 6.12'
_computing_structure_refinement 'Bruker SHELXTL 6.12'
_computing_structure_solution 'Bruker SHELXTL 6.12'
_diffrn_ambient_temperature 295(2)
_diffrn_measured_fraction_theta_full 0.994
_diffrn_measured_fraction_theta_max 0.994
_diffrn_measurement_device_type 'Bruker D8/SMART APEX II CCD'
_diffrn_measurement_method '\w scans'
_diffrn_radiation_monochromator graphite
_diffrn_radiation_source 'fine-focus sealed tube'
_diffrn_radiation_type MoK\a
_diffrn_radiation_wavelength 0.71073
_diffrn_reflns_av_R_equivalents 0.0230
_diffrn_reflns_av_sigmaI/netI 0.0140
_diffrn_reflns_limit_h_max 5
_diffrn_reflns_limit_h_min -5
_diffrn_reflns_limit_k_max 6
_diffrn_reflns_limit_k_min -5
_diffrn_reflns_limit_l_max 9
_diffrn_reflns_limit_l_min -9
_diffrn_reflns_number 1153
_diffrn_reflns_theta_full 32.89
_diffrn_reflns_theta_max 32.89
_diffrn_reflns_theta_min 3.15
_diffrn_standards_interval_count .
_diffrn_standards_interval_time .
_diffrn_standards_number 0
_exptl_absorpt_coefficient_mu 37.339
_exptl_absorpt_correction_T_max 0.2376
_exptl_absorpt_correction_T_min 0.0825
_exptl_absorpt_correction_type numerical
_exptl_absorpt_process_details 'Bruker SHELXTL 6.12 (Sheldrick, 2001)'
_exptl_crystal_colour black
_exptl_crystal_density_diffrn 6.819
_exptl_crystal_density_method 'not measured'
_exptl_crystal_description prism
_exptl_crystal_F_000 157
_exptl_crystal_size_max 0.12
_exptl_crystal_size_mid 0.11
_exptl_crystal_size_min 0.06
_refine_diff_density_max 2.266
_refine_diff_density_min -1.737
_refine_diff_density_rms 0.194
_refine_ls_extinction_coef 0.289(13)
_refine_ls_extinction_expression Fc^*^=kFc[1+0.001xFc^2^\l^3^/sin(2\q)]^-1/4^
_refine_ls_extinction_method SHELXL
_refine_ls_goodness_of_fit_ref 1.186
_refine_ls_hydrogen_treatment .
_refine_ls_matrix_type full
_refine_ls_number_parameters 10
_refine_ls_number_reflns 153
_refine_ls_number_restraints 0
_refine_ls_restrained_S_all 1.186
_refine_ls_R_factor_all 0.0118
_refine_ls_R_factor_gt 0.0118
_refine_ls_shift/su_max 0.000
_refine_ls_shift/su_mean 0.000
_refine_ls_structure_factor_coef Fsqd
_refine_ls_weighting_details 'calc w=1/[\s^2^(Fo^2^)+(0.0108P)^2^+0.2664P] where P=(Fo^2^+2Fc^2^)/3'
_refine_ls_weighting_scheme calc
_refine_ls_wR_factor_gt 0.0289
_refine_ls_wR_factor_ref 0.0289
_reflns_number_gt 153
_reflns_number_total 153
_reflns_threshold_expression I>2\s(I)
_cod_data_source_file JSSC-2011-184-97.cif
_cod_data_source_block ErCuZnP2
_cod_database_code 1563343

loop_
_symmetry_equiv_pos_as_xyz
'x, y, z'
'-y, x-y, z'
'-x+y, -x, z'
'y, x, -z'
'x-y, -y, -z'
'-x, -x+y, -z'
'-x, -y, -z'
'y, -x+y, -z'
'x-y, x, -z'
'-y, -x, z'
'-x+y, y, z'
'x, x-y, z'

loop_
_atom_site_label
_atom_site_type_symbol
_atom_site_fract_x
_atom_site_fract_y
_atom_site_fract_z
_atom_site_U_iso_or_equiv
_atom_site_adp_type
_atom_site_occupancy
_atom_site_symmetry_multiplicity
_atom_site_calc_flag
_atom_site_refinement_flags
_atom_site_disorder_assembly
_atom_site_disorder_group
Er Er 0.0000 0.0000 0.0000 0.00728(16) Uani 1 12 d S . .
Cu Cu 0.3333 0.6667 0.36807(11) 0.01204(17) Uani 0.50 6 d SP . .
Zn Zn 0.3333 0.6667 0.36807(11) 0.01204(17) Uani 0.50 6 d SP . .
P P 0.3333 0.6667 0.74863(18) 0.0068(2) Uani 1 6 d S . .

loop_
_atom_site_aniso_label
_atom_site_aniso_U_11
_atom_site_aniso_U_22
_atom_site_aniso_U_33
_atom_site_aniso_U_23
_atom_site_aniso_U_13
_atom_site_aniso_U_12
Er 0.00716(18) 0.00716(18) 0.00753(19) 0.000 0.000 0.00358(9)
Cu 0.0118(2) 0.0118(2) 0.0125(3) 0.000 0.000 0.00590(11)
Zn 0.0118(2) 0.0118(2) 0.0125(3) 0.000 0.000 0.00590(11)
P 0.0076(3) 0.0076(3) 0.0053(5) 0.000 0.000 0.00378(17)

loop_
_atom_type_symbol
_atom_type_description
_atom_type_scat_dispersion_real
_atom_type_scat_dispersion_imag
_atom_type_scat_source
P P 0.1023 0.0942 'International Tables Vol C Tables 4.2.6.8 and 6.1.1.4'
Cu Cu 0.3201 1.2651 'International Tables Vol C Tables 4.2.6.8 and 6.1.1.4'
Zn Zn 0.2839 1.4301 'International Tables Vol C Tables 4.2.6.8 and 6.1.1.4'
Er Er -0.2586 4.9576 'International Tables Vol C Tables 4.2.6.8 and 6.1.1.4'

loop_
_geom_angle_atom_site_label_1
_geom_angle_atom_site_label_2
_geom_angle_atom_site_label_3
_geom_angle
_geom_angle_site_symmetry_1
_geom_angle_site_symmetry_3
P Er P 89.68(3) 7_666 7_566
P Er P 90.32(3) 7_666 1_544
P Er P 180.0 7_566 1_544
P Er P 180.00(4) 7_666 1_444
P Er P 90.32(3) 7_566 1_444
P Er P 89.68(3) 1_544 1_444
P Er P 89.68(3) 7_666 7_556
P Er P 89.68(3) 7_566 7_556
P Er P 90.32(3) 1_544 7_556
P Er P 90.32(3) 1_444 7_556
P Er P 90.32(3) 7_666 1_554
P Er P 90.32(3) 7_566 1_554
P Er P 89.68(3) 1_544 1_554
P Er P 89.68(3) 1_444 1_554
P Er P 180.0 7_556 1_554
P Er Cu 45.504(11) 7_666 .
P Er Cu 45.504(11) 7_566 .
P Er Cu 134.496(11) 1_544 .
P Er Cu 134.496(11) 1_444 .
P Er Cu 98.28(2) 7_556 .
P Er Cu 81.72(2) 1_554 .
P Er Zn 134.496(11) 7_666 7
P Er Zn 134.496(11) 7_566 7
P Er Zn 45.504(11) 1_544 7
P Er Zn 45.504(11) 1_444 7
P Er Zn 81.72(2) 7_556 7
P Er Zn 98.28(2) 1_554 7
Cu Er Zn 180.000(17) . 7
P Er Cu 134.496(11) 7_666 7
P Er Cu 134.496(11) 7_566 7
P Er Cu 45.504(11) 1_544 7
P Er Cu 45.504(11) 1_444 7
P Er Cu 81.72(2) 7_556 7
P Er Cu 98.28(2) 1_554 7
Cu Er Cu 180.000(17) . 7
Zn Er Cu 0.000(17) 7 7
P Er Zn 134.496(11) 7_666 7_565
P Er Zn 81.72(2) 7_566 7_565
P Er Zn 98.28(2) 1_544 7_565
P Er Zn 45.504(11) 1_444 7_565
P Er Zn 134.496(11) 7_556 7_565
P Er Zn 45.504(11) 1_554 7_565
Cu Er Zn 106.396(14) . 7_565
Zn Er Zn 73.604(14) 7 7_565
Cu Er Zn 73.604(14) 7 7_565
P Er Cu 45.504(11) 7_666 1_545
P Er Cu 98.28(2) 7_566 1_545
P Er Cu 81.72(2) 1_544 1_545
P Er Cu 134.496(11) 1_444 1_545
P Er Cu 45.504(11) 7_556 1_545
P Er Cu 134.496(11) 1_554 1_545
Cu Er Cu 73.604(14) . 1_545
Zn Er Cu 106.396(14) 7 1_545
Cu Er Cu 106.396(14) 7 1_545
Zn Er Cu 180.0 7_565 1_545
P Cu P 110.60(3) 7_566 7_676
P Cu P 110.60(3) 7_566 7_666
P Cu P 110.60(3) 7_676 7_666
P Cu P 108.31(3) 7_566 .
P Cu P 108.31(3) 7_676 .
P Cu P 108.31(3) 7_666 .
P Cu Zn 124.632(18) 7_566 7_676
P Cu Zn 55.13(3) 7_676 7_676
P Cu Zn 124.632(18) 7_666 7_676
P Cu Zn 53.19(2) . 7_676
P Cu Cu 124.632(18) 7_566 7_676
P Cu Cu 55.13(3) 7_676 7_676
P Cu Cu 124.632(18) 7_666 7_676
P Cu Cu 53.19(2) . 7_676
Zn Cu Cu 0.00(2) 7_676 7_676
P Cu Cu 55.13(3) 7_566 7_566
P Cu Cu 124.632(18) 7_676 7_566
P Cu Cu 124.632(18) 7_666 7_566
P Cu Cu 53.19(2) . 7_566
Zn Cu Cu 87.79(3) 7_676 7_566
Cu Cu Cu 87.79(3) 7_676 7_566
P Cu Zn 55.13(3) 7_566 7_566
P Cu Zn 124.632(18) 7_676 7_566
P Cu Zn 124.632(18) 7_666 7_566
P Cu Zn 53.19(2) . 7_566
Zn Cu Zn 87.79(3) 7_676 7_566
Cu Cu Zn 87.79(3) 7_676 7_566
Cu Cu Zn 0.0 7_566 7_566
P Cu Cu 124.632(18) 7_566 7_666
P Cu Cu 124.632(18) 7_676 7_666
P Cu Cu 55.13(3) 7_666 7_666
P Cu Cu 53.19(2) . 7_666
Zn Cu Cu 87.79(3) 7_676 7_666
Cu Cu Cu 87.79(3) 7_676 7_666
Cu Cu Cu 87.79(3) 7_566 7_666
Zn Cu Cu 87.79(3) 7_566 7_666
P Cu Zn 124.632(18) 7_566 7_666
P Cu Zn 124.632(18) 7_676 7_666
P Cu Zn 55.13(3) 7_666 7_666
P Cu Zn 53.19(2) . 7_666
Zn Cu Zn 87.79(3) 7_676 7_666
Cu Cu Zn 87.79(3) 7_676 7_666
Cu Cu Zn 87.79(3) 7_566 7_666
Zn Cu Zn 87.79(3) 7_566 7_666
Cu Cu Zn 0.00(2) 7_666 7_666
P Cu Er 56.27(2) 7_566 .
P Cu Er 115.45(4) 7_676 .
P Cu Er 56.27(2) 7_666 .
P Cu Er 136.233(9) . .
Zn Cu Er 170.58(3) 7_676 .
Cu Cu Er 170.58(3) 7_676 .
Cu Cu Er 98.965(13) 7_566 .
Zn Cu Er 98.965(13) 7_566 .
Cu Cu Er 98.965(13) 7_666 .
Zn Cu Er 98.965(13) 7_666 .
P Cu Er 56.27(2) 7_566 1_565
P Cu Er 56.27(2) 7_676 1_565
P Cu Er 115.45(4) 7_666 1_565
P Cu Er 136.233(9) . 1_565
Zn Cu Er 98.965(13) 7_676 1_565
Cu Cu Er 98.965(13) 7_676 1_565
Cu Cu Er 98.965(13) 7_566 1_565
Zn Cu Er 98.965(13) 7_566 1_565
Cu Cu Er 170.58(3) 7_666 1_565
Zn Cu Er 170.58(3) 7_666 1_565
Er Cu Er 73.604(14) . 1_565
Zn P Cu 0.0 7_566 7_566
Zn P Zn 110.60(3) 7_566 7_676
Cu P Zn 110.60(3) 7_566 7_676
Zn P Cu 110.60(3) 7_566 7_676
Cu P Cu 110.60(3) 7_566 7_676
Zn P Cu 0.00(3) 7_676 7_676
Zn P Zn 110.60(3) 7_566 7_666
Cu P Zn 110.60(3) 7_566 7_666
Zn P Zn 110.60(3) 7_676 7_666
Cu P Zn 110.60(3) 7_676 7_666
Zn P Cu 110.60(3) 7_566 7_666
Cu P Cu 110.60(3) 7_566 7_666
Zn P Cu 110.60(3) 7_676 7_666
Cu P Cu 110.60(3) 7_676 7_666
Zn P Cu 0.00(3) 7_666 7_666
Zn P Cu 71.69(3) 7_566 .
Cu P Cu 71.69(3) 7_566 .
Zn P Cu 71.69(3) 7_676 .
Cu P Cu 71.69(3) 7_676 .
Zn P Cu 71.69(3) 7_666 .
Cu P Cu 71.69(3) 7_666 .
Zn P Er 162.83(5) 7_566 1_666
Cu P Er 162.83(5) 7_566 1_666
Zn P Er 78.225(14) 7_676 1_666
Cu P Er 78.225(14) 7_676 1_666
Zn P Er 78.225(14) 7_666 1_666
Cu P Er 78.225(14) 7_666 1_666
Cu P Er 125.49(2) . 1_666
Zn P Er 78.225(14) 7_566 1_566
Cu P Er 78.225(14) 7_566 1_566
Zn P Er 78.225(14) 7_676 1_566
Cu P Er 78.225(14) 7_676 1_566
Zn P Er 162.83(5) 7_666 1_566
Cu P Er 162.83(5) 7_666 1_566
Cu P Er 125.49(2) . 1_566
Er P Er 89.68(3) 1_666 1_566
Zn P Er 78.225(14) 7_566 1_556
Cu P Er 78.225(14) 7_566 1_556
Zn P Er 162.83(5) 7_676 1_556
Cu P Er 162.83(5) 7_676 1_556
Zn P Er 78.225(14) 7_666 1_556
Cu P Er 78.225(14) 7_666 1_556
Cu P Er 125.49(2) . 1_556
Er P Er 89.68(3) 1_666 1_556
Er P Er 89.68(3) 1_566 1_556

loop_
_geom_bond_atom_site_label_1
_geom_bond_atom_site_label_2
_geom_bond_distance
_geom_bond_site_symmetry_2
Er P 2.7987(7) 7_666
Er P 2.7987(7) 7_566
Er P 2.7987(7) 1_544
Er P 2.7987(7) 1_444
Er P 2.7987(7) 7_556
Er P 2.7987(7) 1_554
Er Cu 3.2943(5) .
Er Zn 3.2943(5) 7
Er Cu 3.2943(5) 7
Er Zn 3.2943(5) 7_565
Er Cu 3.2943(5) 1_545
Cu P 2.4003(5) 7_566
Cu P 2.4003(5) 7_676
Cu P 2.4003(5) 7_666
Cu P 2.4598(14) .
Cu Zn 2.8463(9) 7_676
Cu Cu 2.8463(9) 7_676
Cu Cu 2.8463(9) 7_566
Cu Zn 2.8463(9) 7_566
Cu Cu 2.8463(9) 7_666
Cu Zn 2.8463(9) 7_666
Cu Er 3.2943(5) 1_565
P Zn 2.4003(5) 7_566
P Cu 2.4003(5) 7_566
P Zn 2.4003(5) 7_676
P Cu 2.4003(5) 7_676
P Zn 2.4003(5) 7_666
P Cu 2.4003(5) 7_666
P Er 2.7987(7) 1_666
P Er 2.7987(7) 1_566
P Er 2.7987(7) 1_556
